data_7103078
loop_
_publ_author_name
'Vasudevan, Kalyan V'
'Findlater, Michael'
'Cowley, Alan H'

_publ_section_title
;
 Synthesis and reactivity of tetrakis(imino)pyracene (TIP) ligands;
 bifunctional analogues of the BIAN ligand class.
;
_journal_issue 16
_journal_name_full 'Chemical communications (Cambridge, England)'
_journal_page_first 1918
_journal_page_last 1919
_journal_paper_doi 10.1039/b719251g
_journal_year 2008
_chemical_formula_moiety 'C31 H36 Br Cu N2, C4 H8 O'
_chemical_formula_sum 'C35 H44 Br Cu N2 O'
_chemical_formula_weight 652.17
_space_group_IT_number 14
_symmetry_cell_setting monoclinic
_symmetry_space_group_name_Hall '-P 2ybc'
_symmetry_space_group_name_H-M 'P 1 21/c 1'
_atom_sites_solution_hydrogens geom
_atom_sites_solution_primary direct
_atom_sites_solution_secondary difmap
_audit_creation_method
;
manual editing of the .cif file
created by SHELXTL Ver. 6.10
;
_cell_angle_alpha 90.00
_cell_angle_beta 106.77(3)
_cell_angle_gamma 90.00
_cell_formula_units_Z 4
_cell_length_a 13.719(3)
_cell_length_b 13.400(3)
_cell_length_c 19.628(4)
_cell_measurement_temperature 153(2)
_cell_volume 3454.9(12)
_computing_cell_refinement 'Collect software, Nonius B.V. 1998'
_computing_data_collection 'Collect software, Nonius B.V. 1998'
_computing_data_reduction
;
DENZO and Scalepack (Otwinoski and Minor, 1997)
;
_computing_molecular_graphics 'XP SHELXTL/PC, Siemens Analytical'
_computing_structure_refinement 'XL SHELXTL/PC, Siemens Analytical'
_computing_structure_solution
;
SIR97 - Altomare A., Burla M.C., Camalli M., Cascarano G.L., Giacovazzo C.,
Guagliardi A., Moliterni A.G.G., Polidori G.,Spagna R.
;
_diffrn_ambient_temperature 153(2)
_diffrn_measured_fraction_theta_full 0.999
_diffrn_measured_fraction_theta_max 0.999
_diffrn_measurement_device_type 'Nonius Kappa CCD'
_diffrn_measurement_method \w-scan
_diffrn_radiation_monochromator graphite
_diffrn_radiation_source 'fine-focus sealed tube'
_diffrn_radiation_type MoK\a
_diffrn_radiation_wavelength 0.71073
_diffrn_reflns_av_R_equivalents 0.0683
_diffrn_reflns_av_sigmaI/netI 0.0928
_diffrn_reflns_limit_h_max 17
_diffrn_reflns_limit_h_min -17
_diffrn_reflns_limit_k_max 17
_diffrn_reflns_limit_k_min -14
_diffrn_reflns_limit_l_max 25
_diffrn_reflns_limit_l_min -23
_diffrn_reflns_number 22151
_diffrn_reflns_theta_full 27.41
_diffrn_reflns_theta_max 27.41
_diffrn_reflns_theta_min 1.87
_exptl_absorpt_coefficient_mu 1.816
_exptl_absorpt_correction_type none
_exptl_crystal_colour Black-Green
_exptl_crystal_density_diffrn 1.254
_exptl_crystal_density_method 'not measured'
_exptl_crystal_description Block
_exptl_crystal_F_000 1360
_exptl_crystal_size_max .15
_exptl_crystal_size_mid .10
_exptl_crystal_size_min .10
_refine_diff_density_max 3.207
_refine_diff_density_min -0.736
_refine_diff_density_rms 0.279
_refine_ls_extinction_method none
_refine_ls_goodness_of_fit_ref 1.068
_refine_ls_hydrogen_treatment constr
_refine_ls_matrix_type full
_refine_ls_number_parameters 369
_refine_ls_number_reflns 7850
_refine_ls_number_restraints 0
_refine_ls_restrained_S_all 1.068
_refine_ls_R_factor_all 0.1318
_refine_ls_R_factor_gt 0.0678
_refine_ls_shift/su_max 0.000
_refine_ls_shift/su_mean 0.000
_refine_ls_structure_factor_coef Fsqd
_refine_ls_weighting_details 'calc w=1/[\s^2^(Fo^2^)+(0.1349P)^2^+3.2961P] where P=(Fo^2^+2Fc^2^)/3'
_refine_ls_weighting_scheme calc
_refine_ls_wR_factor_gt 0.2037
_refine_ls_wR_factor_ref 0.2403
_reflns_number_gt 4596
_reflns_number_total 7850
_reflns_threshold_expression >2sigma(I)
_cod_data_source_file b719251g.txt
_cod_data_source_block ccdkvkv059a
_cod_original_sg_symbol_Hall -p2ybc
_cod_original_sg_symbol_H-M p21/c
_cod_database_code 7103078

loop_
_symmetry_equiv_pos_as_xyz
'x, y, z'
'-x, y+1/2, -z+1/2'
'-x, -y, -z'
'x, -y-1/2, z-1/2'

loop_
_atom_site_label
_atom_site_type_symbol
_atom_site_fract_x
_atom_site_fract_y
_atom_site_fract_z
_atom_site_U_iso_or_equiv
_atom_site_adp_type
_atom_site_occupancy
_atom_site_symmetry_multiplicity
_atom_site_calc_flag
_atom_site_refinement_flags
_atom_site_disorder_assembly
_atom_site_disorder_group
C6 C -0.4306(4) 0.6569(4) 0.0647(3) 0.0250(12) Uani 1 1 d . . .
H6 H -0.3905 0.7100 0.0874 0.030 Uiso 1 1 calc R . .
C7 C -0.4648(4) 0.3448(4) -0.0600(3) 0.0272(12) Uani 1 1 d . . .
H7 H -0.4363 0.2924 -0.0788 0.033 Uiso 1 1 calc R . .
C32 C -0.4870(6) 0.6105(9) -0.1711(5) 0.087(3) Uani 1 1 d . . .
H32A H -0.5176 0.6683 -0.1558 0.105 Uiso 1 1 calc R . .
H32B H -0.5199 0.5509 -0.1603 0.105 Uiso 1 1 calc R . .
C33 C -0.4981(6) 0.6162(8) -0.2474(5) 0.076(3) Uani 1 1 d . . .
H33A H -0.5598 0.6515 -0.2725 0.092 Uiso 1 1 calc R . .
H33B H -0.4990 0.5502 -0.2679 0.092 Uiso 1 1 calc R . .
C34 C -0.4040(7) 0.6740(10) -0.2495(6) 0.107(4) Uani 1 1 d . . .
H34A H -0.3795 0.6517 -0.2886 0.128 Uiso 1 1 calc R . .
H34B H -0.4180 0.7450 -0.2545 0.128 Uiso 1 1 calc R . .
C35 C -0.3301(6) 0.6516(7) -0.1809(5) 0.068(2) Uani 1 1 d . . .
H35A H -0.2784 0.6066 -0.1877 0.081 Uiso 1 1 calc R . .
H35B H -0.2969 0.7126 -0.1594 0.081 Uiso 1 1 calc R . .
N1 N -0.1947(3) 0.5902(3) 0.0542(2) 0.0239(10) Uani 1 1 d . . .
N2 N -0.2150(3) 0.4128(3) -0.0163(2) 0.0225(10) Uani 1 1 d . . .
O1 O -0.3809(4) 0.6076(5) -0.1363(3) 0.0776(18) Uani 1 1 d . . .
C1 C -0.2837(4) 0.5534(4) 0.0290(3) 0.0238(12) Uani 1 1 d . . .
C2 C -0.3864(4) 0.5799(4) 0.0357(3) 0.0224(11) Uani 1 1 d . . .
C3 C -0.4497(4) 0.5015(4) 0.0022(3) 0.0224(12) Uani 1 1 d . . .
C4 C -0.4039(4) 0.4247(4) -0.0274(3) 0.0232(12) Uani 1 1 d . . .
C5 C -0.2949(4) 0.4556(4) -0.0101(3) 0.0239(12) Uani 1 1 d . . .
C8 C -0.1782(4) 0.6713(4) 0.1045(3) 0.0258(12) Uani 1 1 d . . .
C9 C -0.1608(4) 0.7680(5) 0.0816(3) 0.0326(14) Uani 1 1 d . . .
C10 C -0.1415(5) 0.8435(5) 0.1317(4) 0.0462(17) Uani 1 1 d . . .
H10 H -0.1309 0.9080 0.1179 0.055 Uiso 1 1 calc R . .
C11 C -0.1376(5) 0.8258(5) 0.2021(4) 0.0452(17) Uani 1 1 d . . .
H11 H -0.1239 0.8778 0.2349 0.054 Uiso 1 1 calc R . .
C12 C -0.1539(5) 0.7310(5) 0.2231(3) 0.0406(16) Uani 1 1 d . . .
H12 H -0.1505 0.7194 0.2704 0.049 Uiso 1 1 calc R . .
C13 C -0.1756(4) 0.6516(4) 0.1748(3) 0.0289(13) Uani 1 1 d . . .
C14 C -0.1690(5) 0.7895(5) 0.0038(4) 0.0451(17) Uani 1 1 d . . .
H14 H -0.1674 0.7253 -0.0197 0.054 Uiso 1 1 calc R . .
C15 C -0.2699(6) 0.8388(6) -0.0331(4) 0.059(2) Uani 1 1 d . . .
H15A H -0.2781 0.8973 -0.0070 0.088 Uiso 1 1 calc R . .
H15B H -0.3244 0.7930 -0.0351 0.088 Uiso 1 1 calc R . .
H15C H -0.2710 0.8575 -0.0805 0.088 Uiso 1 1 calc R . .
C16 C -0.0788(6) 0.8507(6) -0.0033(5) 0.065(2) Uani 1 1 d . . .
H16A H -0.0837 0.9175 0.0131 0.098 Uiso 1 1 calc R . .
H16B H -0.0793 0.8524 -0.0523 0.098 Uiso 1 1 calc R . .
H16C H -0.0167 0.8207 0.0248 0.098 Uiso 1 1 calc R . .
C17 C -0.1937(5) 0.5472(5) 0.2001(3) 0.0383(15) Uani 1 1 d . . .
H17 H -0.2242 0.5062 0.1580 0.046 Uiso 1 1 calc R . .
C18 C -0.2650(6) 0.5481(6) 0.2450(4) 0.059(2) Uani 1 1 d . . .
H18A H -0.2330 0.5808 0.2894 0.088 Uiso 1 1 calc R . .
H18B H -0.2819 0.4808 0.2540 0.088 Uiso 1 1 calc R . .
H18C H -0.3260 0.5834 0.2205 0.088 Uiso 1 1 calc R . .
C19 C -0.0909(5) 0.5001(6) 0.2404(5) 0.061(2) Uani 1 1 d . . .
H19A H -0.0489 0.4945 0.2090 0.092 Uiso 1 1 calc R . .
H19B H -0.1023 0.4349 0.2570 0.092 Uiso 1 1 calc R . .
H19C H -0.0575 0.5414 0.2803 0.092 Uiso 1 1 calc R . .
C20 C -0.2193(4) 0.3115(4) -0.0399(3) 0.0249(12) Uani 1 1 d . . .
C21 C -0.2029(4) 0.2365(5) 0.0114(3) 0.0319(13) Uani 1 1 d . . .
C22 C -0.2082(5) 0.1386(5) -0.0125(4) 0.0437(16) Uani 1 1 d . . .
H22 H -0.2006 0.0870 0.0203 0.052 Uiso 1 1 calc R . .
C23 C -0.2244(5) 0.1157(5) -0.0833(4) 0.0453(17) Uani 1 1 d . . .
H23 H -0.2288 0.0494 -0.0979 0.054 Uiso 1 1 calc R . .
C24 C -0.2341(5) 0.1916(5) -0.1325(3) 0.0400(15) Uani 1 1 d . . .
H24 H -0.2421 0.1758 -0.1800 0.048 Uiso 1 1 calc R . .
C25 C -0.2322(4) 0.2915(5) -0.1122(3) 0.0312(13) Uani 1 1 d . . .
C26 C -0.2401(5) 0.3728(5) -0.1662(3) 0.0447(17) Uani 1 1 d . . .
H26 H -0.2353 0.4372 -0.1418 0.054 Uiso 1 1 calc R . .
C27 C -0.1493(7) 0.3644(7) -0.1977(4) 0.067(2) Uani 1 1 d . . .
H27A H -0.0874 0.3811 -0.1618 0.101 Uiso 1 1 calc R . .
H27B H -0.1591 0.4096 -0.2371 0.101 Uiso 1 1 calc R . .
H27C H -0.1449 0.2974 -0.2138 0.101 Uiso 1 1 calc R . .
C28 C -0.3420(7) 0.3692(6) -0.2243(4) 0.065(2) Uani 1 1 d . . .
H28A H -0.3489 0.3060 -0.2483 0.097 Uiso 1 1 calc R . .
H28B H -0.3447 0.4219 -0.2579 0.097 Uiso 1 1 calc R . .
H28C H -0.3965 0.3773 -0.2031 0.097 Uiso 1 1 calc R . .
C29 C -0.1772(4) 0.2620(5) 0.0903(3) 0.0380(15) Uani 1 1 d . . .
H29 H -0.1499 0.3300 0.0961 0.046 Uiso 1 1 calc R . .
C30 C -0.2721(5) 0.2617(6) 0.1168(3) 0.0465(17) Uani 1 1 d . . .
H30A H -0.3246 0.3009 0.0853 0.070 Uiso 1 1 calc R . .
H30B H -0.2553 0.2896 0.1638 0.070 Uiso 1 1 calc R . .
H30C H -0.2956 0.1944 0.1179 0.070 Uiso 1 1 calc R . .
C31 C -0.0957(5) 0.1944(6) 0.1359(3) 0.0472(18) Uani 1 1 d . . .
H31A H -0.1234 0.1289 0.1374 0.071 Uiso 1 1 calc R . .
H31B H -0.0725 0.2209 0.1833 0.071 Uiso 1 1 calc R . .
H31C H -0.0395 0.1906 0.1161 0.071 Uiso 1 1 calc R . .
Cu1 Cu -0.08894(5) 0.51050(6) 0.01669(4) 0.0324(2) Uani 1 1 d . . .
Br1 Br 0.05311(4) 0.41369(5) 0.08670(3) 0.0333(2) Uani 1 1 d . . .

loop_
_atom_site_aniso_label
_atom_site_aniso_U_11
_atom_site_aniso_U_22
_atom_site_aniso_U_33
_atom_site_aniso_U_23
_atom_site_aniso_U_13
_atom_site_aniso_U_12
C6 0.024(3) 0.023(3) 0.029(3) -0.003(2) 0.010(2) -0.004(2)
C7 0.027(3) 0.024(3) 0.031(3) -0.004(2) 0.009(2) 0.004(2)
C32 0.049(5) 0.131(9) 0.085(7) 0.040(7) 0.024(5) 0.012(5)
C33 0.041(4) 0.092(7) 0.085(7) 0.029(6) 0.000(4) 0.003(4)
C34 0.061(6) 0.149(11) 0.100(8) 0.062(8) 0.007(5) -0.011(6)
C35 0.057(5) 0.072(6) 0.068(6) 0.011(5) 0.007(4) -0.012(4)
N1 0.021(2) 0.026(3) 0.026(2) -0.001(2) 0.0086(18) 0.0009(18)
N2 0.018(2) 0.028(3) 0.023(2) -0.001(2) 0.0097(17) 0.0003(18)
O1 0.058(3) 0.111(5) 0.062(4) 0.027(4) 0.014(3) 0.000(3)
C1 0.023(3) 0.025(3) 0.023(3) 0.004(2) 0.008(2) -0.001(2)
C2 0.020(2) 0.022(3) 0.026(3) -0.002(2) 0.008(2) -0.001(2)
C3 0.025(3) 0.023(3) 0.020(3) -0.003(2) 0.009(2) 0.001(2)
C4 0.022(3) 0.027(3) 0.021(3) -0.001(2) 0.007(2) 0.001(2)
C5 0.024(3) 0.026(3) 0.020(3) 0.002(2) 0.006(2) 0.000(2)
C8 0.018(2) 0.028(3) 0.031(3) -0.004(3) 0.008(2) -0.001(2)
C9 0.034(3) 0.028(3) 0.038(4) -0.003(3) 0.015(3) -0.002(2)
C10 0.051(4) 0.026(4) 0.066(5) -0.008(3) 0.025(3) -0.007(3)
C11 0.051(4) 0.034(4) 0.052(4) -0.020(3) 0.017(3) -0.014(3)
C12 0.036(3) 0.052(5) 0.034(4) -0.010(3) 0.010(3) -0.004(3)
C13 0.026(3) 0.031(3) 0.028(3) 0.002(3) 0.004(2) -0.001(2)
C14 0.060(4) 0.027(4) 0.059(5) 0.006(3) 0.033(4) 0.001(3)
C15 0.064(5) 0.055(5) 0.058(5) 0.010(4) 0.018(4) -0.002(4)
C16 0.069(5) 0.053(5) 0.094(6) 0.013(5) 0.055(5) 0.003(4)
C17 0.041(3) 0.039(4) 0.033(4) 0.004(3) 0.008(3) 0.000(3)
C18 0.057(5) 0.054(5) 0.076(6) 0.026(4) 0.037(4) 0.007(4)
C19 0.046(4) 0.051(5) 0.087(6) 0.015(4) 0.018(4) 0.016(3)
C20 0.020(2) 0.023(3) 0.033(3) -0.004(2) 0.010(2) 0.002(2)
C21 0.032(3) 0.032(4) 0.033(3) 0.000(3) 0.012(2) 0.002(2)
C22 0.050(4) 0.029(4) 0.054(4) 0.009(3) 0.019(3) 0.004(3)
C23 0.063(4) 0.031(4) 0.043(4) -0.007(3) 0.017(3) 0.004(3)
C24 0.052(4) 0.033(4) 0.037(4) -0.012(3) 0.016(3) -0.002(3)
C25 0.030(3) 0.034(4) 0.031(3) -0.002(3) 0.012(2) 0.003(3)
C26 0.064(4) 0.043(4) 0.028(4) -0.007(3) 0.016(3) -0.006(3)
C27 0.097(6) 0.065(6) 0.056(5) -0.015(4) 0.048(5) -0.034(5)
C28 0.094(6) 0.058(5) 0.035(4) 0.005(4) 0.007(4) 0.016(5)
C29 0.038(3) 0.040(4) 0.036(4) 0.009(3) 0.010(3) 0.002(3)
C30 0.045(4) 0.060(5) 0.036(4) 0.008(3) 0.015(3) 0.010(3)
C31 0.038(4) 0.068(5) 0.037(4) 0.015(4) 0.014(3) 0.006(3)
Cu1 0.0214(4) 0.0389(5) 0.0394(5) 0.0018(3) 0.0124(3) -0.0001(3)
Br1 0.0250(3) 0.0404(4) 0.0359(4) 0.0053(3) 0.0112(2) 0.0024(2)

loop_
_atom_type_symbol
_atom_type_description
_atom_type_scat_dispersion_real
_atom_type_scat_dispersion_imag
_atom_type_scat_source
C C 0.0033 0.0016 'International Tables Vol C Tables 4.2.6.8 and 6.1.1.4'
H H 0.0000 0.0000 'International Tables Vol C Tables 4.2.6.8 and 6.1.1.4'
N N 0.0061 0.0033 'International Tables Vol C Tables 4.2.6.8 and 6.1.1.4'
Cu Cu 0.3201 1.2651 'International Tables Vol C Tables 4.2.6.8 and 6.1.1.4'
Br Br -0.2901 2.4595 'International Tables Vol C Tables 4.2.6.8 and 6.1.1.4'
O O 0.0106 0.0060 'International Tables Vol C Tables 4.2.6.8 and 6.1.1.4'

loop_
_geom_angle_atom_site_label_1
_geom_angle_atom_site_label_2
_geom_angle_atom_site_label_3
_geom_angle
_geom_angle_site_symmetry_1
_geom_angle_site_symmetry_3
_geom_angle_publ_flag
C2 C6 C7 120.9(5) . 3_465 ?
C2 C6 H6 119.5 . . ?
C7 C6 H6 119.5 3_465 . ?
C4 C7 C6 120.4(5) . 3_465 ?
C4 C7 H7 119.8 . . ?
C6 C7 H7 119.8 3_465 . ?
O1 C32 C33 106.5(7) . . ?
O1 C32 H32A 110.4 . . ?
C33 C32 H32A 110.4 . . ?
O1 C32 H32B 110.4 . . ?
C33 C32 H32B 110.4 . . ?
H32A C32 H32B 108.6 . . ?
C32 C33 C34 102.5(8) . . ?
C32 C33 H33A 111.3 . . ?
C34 C33 H33A 111.3 . . ?
C32 C33 H33B 111.3 . . ?
C34 C33 H33B 111.3 . . ?
H33A C33 H33B 109.2 . . ?
C35 C34 C33 103.9(8) . . ?
C35 C34 H34A 111.0 . . ?
C33 C34 H34A 111.0 . . ?
C35 C34 H34B 111.0 . . ?
C33 C34 H34B 111.0 . . ?
H34A C34 H34B 109.0 . . ?
O1 C35 C34 108.9(7) . . ?
O1 C35 H35A 109.9 . . ?
C34 C35 H35A 109.9 . . ?
O1 C35 H35B 109.9 . . ?
C34 C35 H35B 109.9 . . ?
H35A C35 H35B 108.3 . . ?
C1 N1 C8 120.0(4) . . ?
C1 N1 Cu1 110.4(4) . . ?
C8 N1 Cu1 129.5(3) . . ?
C5 N2 C20 120.2(4) . . ?
C5 N2 Cu1 110.0(4) . . ?
C20 N2 Cu1 129.8(3) . . ?
C35 O1 C32 108.4(6) . . ?
N1 C1 C2 134.0(5) . . ?
N1 C1 C5 118.6(5) . . ?
C2 C1 C5 107.0(4) . . ?
C6 C2 C3 117.5(5) . . ?
C6 C2 C1 137.9(5) . . ?
C3 C2 C1 104.6(4) . . ?
C3 C3 C2 122.2(6) 3_465 . ?
C3 C3 C4 121.1(6) 3_465 . ?
C2 C3 C4 116.7(5) . . ?
C7 C4 C3 117.9(5) . . ?
C7 C4 C5 138.2(5) . . ?
C3 C4 C5 103.8(4) . . ?
N2 C5 C4 133.3(5) . . ?
N2 C5 C1 118.5(5) . . ?
C4 C5 C1 107.8(4) . . ?
C13 C8 C9 121.9(5) . . ?
C13 C8 N1 119.3(5) . . ?
C9 C8 N1 118.8(5) . . ?
C10 C9 C8 117.4(6) . . ?
C10 C9 C14 121.2(6) . . ?
C8 C9 C14 121.3(5) . . ?
C9 C10 C11 121.9(6) . . ?
C9 C10 H10 119.1 . . ?
C11 C10 H10 119.1 . . ?
C12 C11 C10 119.6(6) . . ?
C12 C11 H11 120.2 . . ?
C10 C11 H11 120.2 . . ?
C11 C12 C13 121.5(6) . . ?
C11 C12 H12 119.3 . . ?
C13 C12 H12 119.3 . . ?
C8 C13 C12 117.8(6) . . ?
C8 C13 C17 122.2(5) . . ?
C12 C13 C17 120.0(5) . . ?
C15 C14 C16 112.1(6) . . ?
C15 C14 C9 110.7(5) . . ?
C16 C14 C9 111.4(6) . . ?
C15 C14 H14 107.5 . . ?
C16 C14 H14 107.5 . . ?
C9 C14 H14 107.5 . . ?
C14 C15 H15A 109.5 . . ?
C14 C15 H15B 109.5 . . ?
H15A C15 H15B 109.5 . . ?
C14 C15 H15C 109.5 . . ?
H15A C15 H15C 109.5 . . ?
H15B C15 H15C 109.5 . . ?
C14 C16 H16A 109.5 . . ?
C14 C16 H16B 109.5 . . ?
H16A C16 H16B 109.5 . . ?
C14 C16 H16C 109.5 . . ?
H16A C16 H16C 109.5 . . ?
H16B C16 H16C 109.5 . . ?
C18 C17 C13 112.2(6) . . ?
C18 C17 C19 111.1(6) . . ?
C13 C17 C19 109.4(5) . . ?
C18 C17 H17 108.0 . . ?
C13 C17 H17 108.0 . . ?
C19 C17 H17 108.0 . . ?
C17 C18 H18A 109.5 . . ?
C17 C18 H18B 109.5 . . ?
H18A C18 H18B 109.5 . . ?
C17 C18 H18C 109.5 . . ?
H18A C18 H18C 109.5 . . ?
H18B C18 H18C 109.5 . . ?
C17 C19 H19A 109.5 . . ?
C17 C19 H19B 109.5 . . ?
H19A C19 H19B 109.5 . . ?
C17 C19 H19C 109.5 . . ?
H19A C19 H19C 109.5 . . ?
H19B C19 H19C 109.5 . . ?
C21 C20 C25 122.6(5) . . ?
C21 C20 N2 117.9(5) . . ?
C25 C20 N2 119.3(5) . . ?
C22 C21 C20 117.0(6) . . ?
C22 C21 C29 122.0(6) . . ?
C20 C21 C29 120.9(5) . . ?
C23 C22 C21 122.0(6) . . ?
C23 C22 H22 119.0 . . ?
C21 C22 H22 119.0 . . ?
C22 C23 C24 119.7(6) . . ?
C22 C23 H23 120.1 . . ?
C24 C23 H23 120.1 . . ?
C23 C24 C25 121.1(6) . . ?
C23 C24 H24 119.5 . . ?
C25 C24 H24 119.5 . . ?
C24 C25 C20 117.3(6) . . ?
C24 C25 C26 120.2(6) . . ?
C20 C25 C26 122.5(5) . . ?
C25 C26 C28 111.5(6) . . ?
C25 C26 C27 109.1(6) . . ?
C28 C26 C27 111.7(6) . . ?
C25 C26 H26 108.2 . . ?
C28 C26 H26 108.2 . . ?
C27 C26 H26 108.2 . . ?
C26 C27 H27A 109.5 . . ?
C26 C27 H27B 109.5 . . ?
H27A C27 H27B 109.5 . . ?
C26 C27 H27C 109.5 . . ?
H27A C27 H27C 109.5 . . ?
H27B C27 H27C 109.5 . . ?
C26 C28 H28A 109.5 . . ?
C26 C28 H28B 109.5 . . ?
H28A C28 H28B 109.5 . . ?
C26 C28 H28C 109.5 . . ?
H28A C28 H28C 109.5 . . ?
H28B C28 H28C 109.5 . . ?
C31 C29 C21 112.5(5) . . ?
C31 C29 C30 110.6(5) . . ?
C21 C29 C30 111.9(5) . . ?
C31 C29 H29 107.2 . . ?
C21 C29 H29 107.2 . . ?
C30 C29 H29 107.2 . . ?
C29 C30 H30A 109.5 . . ?
C29 C30 H30B 109.5 . . ?
H30A C30 H30B 109.5 . . ?
C29 C30 H30C 109.5 . . ?
H30A C30 H30C 109.5 . . ?
H30B C30 H30C 109.5 . . ?
C29 C31 H31A 109.5 . . ?
C29 C31 H31B 109.5 . . ?
H31A C31 H31B 109.5 . . ?
C29 C31 H31C 109.5 . . ?
H31A C31 H31C 109.5 . . ?
H31B C31 H31C 109.5 . . ?
N1 Cu1 N2 80.52(16) . . ?
N1 Cu1 Br1 126.90(13) . . ?
N2 Cu1 Br1 107.24(12) . . ?
N1 Cu1 Br1 113.89(13) . 3_565 ?
N2 Cu1 Br1 110.19(12) . 3_565 ?
Br1 Cu1 Br1 111.94(3) . 3_565 ?
N1 Cu1 Cu1 153.78(13) . 3_565 ?
N2 Cu1 Cu1 124.99(12) . 3_565 ?
Br1 Cu1 Cu1 56.49(3) . 3_565 ?
Br1 Cu1 Cu1 55.45(3) 3_565 3_565 ?
Cu1 Br1 Cu1 68.06(3) . 3_565 ?

loop_
_geom_bond_atom_site_label_1
_geom_bond_atom_site_label_2
_geom_bond_distance
_geom_bond_site_symmetry_2
_geom_bond_publ_flag
C6 C2 1.399(8) . ?
C6 C7 1.412(7) 3_465 ?
C6 H6 0.9300 . ?
C7 C4 1.394(8) . ?
C7 C6 1.412(7) 3_465 ?
C7 H7 0.9300 . ?
C32 O1 1.419(9) . ?
C32 C33 1.463(13) . ?
C32 H32A 0.9700 . ?
C32 H32B 0.9700 . ?
C33 C34 1.516(13) . ?
C33 H33A 0.9700 . ?
C33 H33B 0.9700 . ?
C34 C35 1.464(12) . ?
C34 H34A 0.9700 . ?
C34 H34B 0.9700 . ?
C35 O1 1.397(10) . ?
C35 H35A 0.9700 . ?
C35 H35B 0.9700 . ?
N1 C1 1.276(7) . ?
N1 C8 1.441(7) . ?
N1 Cu1 2.099(4) . ?
N2 C5 1.274(7) . ?
N2 C20 1.430(7) . ?
N2 Cu1 2.116(4) . ?
C1 C2 1.495(7) . ?
C1 C5 1.504(8) . ?
C2 C3 1.401(7) . ?
C3 C3 1.358(10) 3_465 ?
C3 C4 1.416(8) . ?
C4 C5 1.493(7) . ?
C8 C13 1.396(8) . ?
C8 C9 1.415(8) . ?
C9 C10 1.383(9) . ?
C9 C14 1.526(9) . ?
C10 C11 1.387(10) . ?
C10 H10 0.9300 . ?
C11 C12 1.373(10) . ?
C11 H11 0.9300 . ?
C12 C13 1.398(9) . ?
C12 H12 0.9300 . ?
C13 C17 1.529(9) . ?
C14 C15 1.515(10) . ?
C14 C16 1.523(10) . ?
C14 H14 0.9800 . ?
C15 H15A 0.9600 . ?
C15 H15B 0.9600 . ?
C15 H15C 0.9600 . ?
C16 H16A 0.9600 . ?
C16 H16B 0.9600 . ?
C16 H16C 0.9600 . ?
C17 C18 1.494(9) . ?
C17 C19 1.538(9) . ?
C17 H17 0.9800 . ?
C18 H18A 0.9600 . ?
C18 H18B 0.9600 . ?
C18 H18C 0.9600 . ?
C19 H19A 0.9600 . ?
C19 H19B 0.9600 . ?
C19 H19C 0.9600 . ?
C20 C21 1.395(8) . ?
C20 C25 1.405(8) . ?
C21 C22 1.388(9) . ?
C21 C29 1.523(9) . ?
C22 C23 1.376(10) . ?
C22 H22 0.9300 . ?
C23 C24 1.384(9) . ?
C23 H23 0.9300 . ?
C24 C25 1.394(9) . ?
C24 H24 0.9300 . ?
C25 C26 1.503(9) . ?
C26 C28 1.528(10) . ?
C26 C27 1.547(10) . ?
C26 H26 0.9800 . ?
C27 H27A 0.9600 . ?
C27 H27B 0.9600 . ?
C27 H27C 0.9600 . ?
C28 H28A 0.9600 . ?
C28 H28B 0.9600 . ?
C28 H28C 0.9600 . ?
C29 C31 1.514(9) . ?
C29 C30 1.535(9) . ?
C29 H29 0.9800 . ?
C30 H30A 0.9600 . ?
C30 H30B 0.9600 . ?
C30 H30C 0.9600 . ?
C31 H31A 0.9600 . ?
C31 H31B 0.9600 . ?
C31 H31C 0.9600 . ?
Cu1 Br1 2.4132(11) . ?
Cu1 Br1 2.4429(10) 3_565 ?
Cu1 Cu1 2.7178(14) 3_565 ?
Br1 Cu1 2.4429(10) 3_565 ?

loop_
_geom_torsion_atom_site_label_1
_geom_torsion_atom_site_label_2
_geom_torsion_atom_site_label_3
_geom_torsion_atom_site_label_4
_geom_torsion
_geom_torsion_site_symmetry_1
_geom_torsion_site_symmetry_2
_geom_torsion_site_symmetry_3
_geom_torsion_site_symmetry_4
_geom_torsion_publ_flag
O1 C32 C33 C34 -31.6(12) . . . . ?
C32 C33 C34 C35 27.0(12) . . . . ?
C33 C34 C35 O1 -13.4(13) . . . . ?
C34 C35 O1 C32 -6.3(12) . . . . ?
C33 C32 O1 C35 24.4(11) . . . . ?
C8 N1 C1 C2 5.0(9) . . . . ?
Cu1 N1 C1 C2 -178.5(5) . . . . ?
C8 N1 C1 C5 -166.6(5) . . . . ?
Cu1 N1 C1 C5 9.9(6) . . . . ?
C7 C6 C2 C3 -0.2(8) 3_465 . . . ?
C7 C6 C2 C1 179.9(6) 3_465 . . . ?
N1 C1 C2 C6 7.5(12) . . . . ?
C5 C1 C2 C6 179.8(6) . . . . ?
N1 C1 C2 C3 -172.4(6) . . . . ?
C5 C1 C2 C3 -0.2(6) . . . . ?
C6 C2 C3 C3 -0.4(10) . . . 3_465 ?
C1 C2 C3 C3 179.5(7) . . . 3_465 ?
C6 C2 C3 C4 179.5(5) . . . . ?
C1 C2 C3 C4 -0.6(6) . . . . ?
C6 C7 C4 C3 1.7(8) 3_465 . . . ?
C6 C7 C4 C5 178.7(6) 3_465 . . . ?
C3 C3 C4 C7 -1.2(10) 3_465 . . . ?
C2 C3 C4 C7 178.9(5) . . . . ?
C3 C3 C4 C5 -179.1(6) 3_465 . . . ?
C2 C3 C4 C5 1.0(6) . . . . ?
C20 N2 C5 C4 -5.1(9) . . . . ?
Cu1 N2 C5 C4 177.5(5) . . . . ?
C20 N2 C5 C1 167.3(5) . . . . ?
Cu1 N2 C5 C1 -10.2(6) . . . . ?
C7 C4 C5 N2 -5.3(12) . . . . ?
C3 C4 C5 N2 171.9(6) . . . . ?
C7 C4 C5 C1 -178.2(6) . . . . ?
C3 C4 C5 C1 -1.0(6) . . . . ?
N1 C1 C5 N2 0.3(8) . . . . ?
C2 C1 C5 N2 -173.4(5) . . . . ?
N1 C1 C5 C4 174.4(5) . . . . ?
C2 C1 C5 C4 0.7(6) . . . . ?
C1 N1 C8 C13 75.8(7) . . . . ?
Cu1 N1 C8 C13 -100.0(5) . . . . ?
C1 N1 C8 C9 -106.9(6) . . . . ?
Cu1 N1 C8 C9 77.4(6) . . . . ?
C13 C8 C9 C10 -0.4(8) . . . . ?
N1 C8 C9 C10 -177.7(5) . . . . ?
C13 C8 C9 C14 -176.9(5) . . . . ?
N1 C8 C9 C14 5.8(8) . . . . ?
C8 C9 C10 C11 1.1(9) . . . . ?
C14 C9 C10 C11 177.5(6) . . . . ?
C9 C10 C11 C12 -0.5(10) . . . . ?
C10 C11 C12 C13 -0.7(10) . . . . ?
C9 C8 C13 C12 -0.7(8) . . . . ?
N1 C8 C13 C12 176.6(5) . . . . ?
C9 C8 C13 C17 -179.6(5) . . . . ?
N1 C8 C13 C17 -2.3(7) . . . . ?
C11 C12 C13 C8 1.2(9) . . . . ?
C11 C12 C13 C17 -179.8(6) . . . . ?
C10 C9 C14 C15 -75.4(8) . . . . ?
C8 C9 C14 C15 101.0(7) . . . . ?
C10 C9 C14 C16 50.1(8) . . . . ?
C8 C9 C14 C16 -133.6(6) . . . . ?
C8 C13 C17 C18 -134.2(6) . . . . ?
C12 C13 C17 C18 46.9(8) . . . . ?
C8 C13 C17 C19 102.0(7) . . . . ?
C12 C13 C17 C19 -76.8(7) . . . . ?
C5 N2 C20 C21 -88.7(6) . . . . ?
Cu1 N2 C20 C21 88.2(6) . . . . ?
C5 N2 C20 C25 95.8(6) . . . . ?
Cu1 N2 C20 C25 -87.3(6) . . . . ?
C25 C20 C21 C22 -5.2(8) . . . . ?
N2 C20 C21 C22 179.4(5) . . . . ?
C25 C20 C21 C29 172.9(5) . . . . ?
N2 C20 C21 C29 -2.4(7) . . . . ?
C20 C21 C22 C23 2.8(9) . . . . ?
C29 C21 C22 C23 -175.3(6) . . . . ?
C21 C22 C23 C24 1.1(10) . . . . ?
C22 C23 C24 C25 -2.8(10) . . . . ?
C23 C24 C25 C20 0.5(9) . . . . ?
C23 C24 C25 C26 178.3(6) . . . . ?
C21 C20 C25 C24 3.6(8) . . . . ?
N2 C20 C25 C24 178.9(5) . . . . ?
C21 C20 C25 C26 -174.2(5) . . . . ?
N2 C20 C25 C26 1.1(8) . . . . ?
C24 C25 C26 C28 62.9(8) . . . . ?
C20 C25 C26 C28 -119.3(6) . . . . ?
C24 C25 C26 C27 -60.9(8) . . . . ?
C20 C25 C26 C27 116.9(6) . . . . ?
C22 C21 C29 C31 39.0(8) . . . . ?
C20 C21 C29 C31 -139.1(6) . . . . ?
C22 C21 C29 C30 -86.2(7) . . . . ?
C20 C21 C29 C30 95.7(7) . . . . ?
C1 N1 Cu1 N2 -11.5(4) . . . . ?
C8 N1 Cu1 N2 164.6(5) . . . . ?
C1 N1 Cu1 Br1 -116.0(3) . . . . ?
C8 N1 Cu1 Br1 60.1(5) . . . . ?
C1 N1 Cu1 Br1 96.5(4) . . . 3_565 ?
C8 N1 Cu1 Br1 -87.4(4) . . . 3_565 ?
C1 N1 Cu1 Cu1 156.2(3) . . . 3_565 ?
C8 N1 Cu1 Cu1 -27.7(6) . . . 3_565 ?
C5 N2 Cu1 N1 11.7(4) . . . . ?
C20 N2 Cu1 N1 -165.5(5) . . . . ?
C5 N2 Cu1 Br1 137.5(3) . . . . ?
C20 N2 Cu1 Br1 -39.7(5) . . . . ?
C5 N2 Cu1 Br1 -100.4(4) . . . 3_565 ?
C20 N2 Cu1 Br1 82.4(4) . . . 3_565 ?
C5 N2 Cu1 Cu1 -161.7(3) . . . 3_565 ?
C20 N2 Cu1 Cu1 21.1(5) . . . 3_565 ?
N1 Cu1 Br1 Cu1 -148.03(16) . . . 3_565 ?
N2 Cu1 Br1 Cu1 120.97(13) . . . 3_565 ?
Br1 Cu1 Br1 Cu1 0.0 3_565 . . 3_565 ?
